data_2310996
loop_
_publ_author_name
'Vonk, C.G.'
'Wiebenga, E.H.'

_publ_section_title
;
 The crystal structure of I Sb Cl8 and I Al Cl6
;
_journal_name_full 'Acta Crystallographica (1,1948-23,1967)'
_journal_page_first 859
_journal_page_last 866
_journal_volume 12
_journal_year 1959
_chemical_formula_sum 'Cl8 I Sb'
_chemical_name_systematic 'I (Sb Cl8)'
_space_group_IT_number 76
_symmetry_space_group_name_Hall 'P 4w'
_symmetry_space_group_name_H-M 'P 41'
_cell_angle_alpha 90
_cell_angle_beta 90
_cell_angle_gamma 90
_cell_formula_units_Z 4
_cell_length_a 6.98
_cell_length_b 6.98
_cell_length_c 24.2
_cell_volume 1179.034
_citation_journal_id_ASTM ACCRA9
_cod_data_source_file Vonk_ACCRA9_1959_1381.cif
_cod_data_source_block Cl8I1Sb1
_cod_original_formula_sum 'Cl8 I1 Sb1'
_cod_database_code 2310996

loop_
_symmetry_equiv_pos_as_xyz
x,y,z
-y,x,z+1/4
-x,-y,z+1/2
y,-x,z+3/4

loop_
_atom_site_label
_atom_site_type_symbol
_atom_site_fract_x
_atom_site_fract_y
_atom_site_fract_z
_atom_site_occupancy
_atom_site_U_iso_or_equiv
Cl6 Cl-1 0.263 0.756 0.065 1 0.0
Cl8 Cl-1 0.4 0.214 0.058 1 0.0
Cl5 Cl-1 0.076 0.519 0.204 1 0.0
I1 I+3 0.754 0.848 0.1225 1 0.0
Cl7 Cl-1 0.18 0.057 0.193 1 0.0
Sb1 Sb+5 0.239 0.001 0 1 0.0
Cl1 Cl-1 0.781 0.579 0.066 1 0.0
Cl3 Cl-1 0.724 0.182 0.19 1 0.0
Cl4 Cl-1 0.942 0.11 0.04 1 0.0
Cl2 Cl-1 0.57 0.688 0.186 1 0.0
